data_7014067
loop_
_publ_author_name
'Zhou, Jin-Sen'
'Cai, Jiwen'
'Wang, Li'
'Ng, Seik-Weng'

_publ_section_title
;
 Reversible and selective amine interactions of
 [Cd(mu2-N,O-p-NH2C6H4SO3)2(H2O)2]n.
;
_journal_issue 9
_journal_name_full 'Dalton transactions (Cambridge, England : 2003)'
_journal_page_first 1493
_journal_page_last 1497
_journal_paper_doi 10.1039/b400790p
_journal_year 2004
_chemical_formula_sum 'C27 H57 Cd N7 O6 S2'
_chemical_formula_weight 752.32
_chemical_name_common (Cd(NH2C6H4SO3)2(C3H7NH2)4)(C3H7NH2)
_chemical_name_systematic
;
?
;
_space_group_IT_number 2
_symmetry_cell_setting triclinic
_symmetry_space_group_name_Hall '-P 1'
_symmetry_space_group_name_H-M 'P -1'
_atom_sites_solution_hydrogens geom
_atom_sites_solution_primary direct
_atom_sites_solution_secondary difmap
_audit_creation_method SHELXL-97
_cell_angle_alpha 88.932(2)
_cell_angle_beta 88.548(2)
_cell_angle_gamma 78.565(2)
_cell_formula_units_Z 2
_cell_length_a 7.9686(9)
_cell_length_b 15.4694(19)
_cell_length_c 15.7489(19)
_cell_measurement_temperature 293(2)
_cell_volume 1902.0(4)
_computing_cell_refinement 'Bruker Saint+'
_computing_data_collection 'Bruker Saint+'
_computing_data_reduction 'Bruker SHELXTL'
_computing_molecular_graphics 'Bruker SHELXTL'
_computing_publication_material 'Bruker SHELXTL'
_computing_structure_refinement 'SHELXL-97 (Sheldrick, 1997)'
_computing_structure_solution 'SHELXS-97 (Sheldrick, 1990)'
_diffrn_ambient_temperature 293(2)
_diffrn_measured_fraction_theta_full 0.995
_diffrn_measured_fraction_theta_max 0.995
_diffrn_measurement_device_type 'Bruker Smart 1000 CCD'
_diffrn_measurement_method '\w scans'
_diffrn_radiation_monochromator graphite
_diffrn_radiation_source 'fine-focus sealed tube'
_diffrn_radiation_type MoK\a
_diffrn_radiation_wavelength 0.71073
_diffrn_reflns_av_R_equivalents 0.0246
_diffrn_reflns_av_sigmaI/netI 0.0429
_diffrn_reflns_limit_h_max 9
_diffrn_reflns_limit_h_min -9
_diffrn_reflns_limit_k_max 17
_diffrn_reflns_limit_k_min -18
_diffrn_reflns_limit_l_max 18
_diffrn_reflns_limit_l_min -18
_diffrn_reflns_number 14060
_diffrn_reflns_theta_full 25.00
_diffrn_reflns_theta_max 25.00
_diffrn_reflns_theta_min 2.59
_exptl_absorpt_coefficient_mu 0.728
_exptl_absorpt_correction_T_max 0.9177
_exptl_absorpt_correction_T_min 0.7449
_exptl_absorpt_correction_type empirical
_exptl_absorpt_process_details sadabs
_exptl_crystal_colour colour
_exptl_crystal_density_diffrn 1.314
_exptl_crystal_density_method 'not measured'
_exptl_crystal_description block
_exptl_crystal_F_000 792
_exptl_crystal_size_max 0.43
_exptl_crystal_size_mid 0.29
_exptl_crystal_size_min 0.12
_refine_diff_density_max 0.637
_refine_diff_density_min -0.406
_refine_diff_density_rms 0.070
_refine_ls_extinction_method none
_refine_ls_goodness_of_fit_ref 1.020
_refine_ls_hydrogen_treatment mixed
_refine_ls_matrix_type full
_refine_ls_number_parameters 371
_refine_ls_number_reflns 6686
_refine_ls_number_restraints 12
_refine_ls_restrained_S_all 1.037
_refine_ls_R_factor_all 0.0799
_refine_ls_R_factor_gt 0.0458
_refine_ls_shift/su_max 0.068
_refine_ls_shift/su_mean 0.007
_refine_ls_structure_factor_coef Fsqd
_refine_ls_weighting_details 'calc w=1/[\s^2^(Fo^2^)+(0.0693P)^2^+1.3615P] where P=(Fo^2^+2Fc^2^)/3'
_refine_ls_weighting_scheme calc
_refine_ls_wR_factor_gt 0.1178
_refine_ls_wR_factor_ref 0.1383
_reflns_number_gt 4441
_reflns_number_total 6686
_reflns_threshold_expression >2sigma(I)
_cod_data_source_file b400790p.txt
_cod_data_source_block compound_4
_cod_depositor_comments
;
The following automatic conversions were performed:
'_symmetry_cell_setting' value 'Triclinic' changed to 'triclinic'
according to '/home/saulius/struct/CIF-dictionaries/cif_core.dic'
dictionary named 'cif_core.dic' version 2.4.1 from 2010-06-29.

Automatic conversion script
Id: cif_fix_enum 1527 2010-12-29 10:47:43Z saulius 
;
_cod_original_sg_symbol_H-M P-1
_cod_database_code 7014067

loop_
_symmetry_equiv_pos_as_xyz
'x, y, z'
'-x, -y, -z'

loop_
_atom_site_label
_atom_site_type_symbol
_atom_site_fract_x
_atom_site_fract_y
_atom_site_fract_z
_atom_site_U_iso_or_equiv
_atom_site_adp_type
_atom_site_occupancy
_atom_site_symmetry_multiplicity
_atom_site_calc_flag
_atom_site_refinement_flags
_atom_site_disorder_assembly
_atom_site_disorder_group
Cd1 Cd 0.5000 0.5000 0.5000 0.05497(17) Uani 1 2 d S . .
Cd2 Cd 0.5000 0.0000 0.0000 0.05740(18) Uani 1 2 d S . .
S1 S 0.89649(16) 0.38598(9) 0.41199(9) 0.0607(3) Uani 1 1 d . . .
S2 S 0.11563(17) 0.09987(10) -0.10563(8) 0.0640(4) Uani 1 1 d . . .
O1 O 0.7362(4) 0.4475(2) 0.3969(2) 0.0647(9) Uani 1 1 d . . .
O2 O 0.8842(6) 0.3333(3) 0.4881(2) 0.0874(12) Uani 1 1 d . . .
O3 O 1.0374(5) 0.4310(3) 0.4104(3) 0.0999(15) Uani 1 1 d . . .
O4 O 0.2465(4) 0.1065(2) -0.0457(2) 0.0667(9) Uani 1 1 d . . .
O5 O -0.0523(5) 0.1204(4) -0.0672(3) 0.1131(18) Uani 1 1 d . . .
O6 O 0.1513(7) 0.0154(3) -0.1484(3) 0.0989(14) Uani 1 1 d . . .
N1 N 1.0326(7) 0.1313(4) 0.1302(3) 0.0943(17) Uani 1 1 d . . .
H1A H 1.0181 0.0782 0.1385 0.113 Uiso 1 1 calc R . .
H1B H 1.0705 0.1466 0.0817 0.113 Uiso 1 1 calc R . .
N2 N 0.5378(7) 0.6444(3) 0.4988(3) 0.0877(15) Uani 1 1 d . . .
H2B H 0.6313 0.6460 0.4661 0.105 Uiso 1 1 calc R . .
H2C H 0.4481 0.6765 0.4715 0.105 Uiso 1 1 calc R . .
N3 N 0.6721(7) 0.4674(4) 0.6173(3) 0.0970(17) Uani 1 1 d . . .
H3B H 0.7680 0.4301 0.6003 0.116 Uiso 1 1 calc R . .
H3C H 0.7037 0.5177 0.6323 0.116 Uiso 1 1 calc R . .
N4 N 0.1356(7) 0.3691(3) -0.3764(3) 0.0873(15) Uani 1 1 d . . .
H4A H 0.1134 0.3577 -0.4277 0.105 Uiso 1 1 calc R . .
H4B H 0.1615 0.4190 -0.3650 0.105 Uiso 1 1 calc R . .
N5 N 0.3861(10) -0.0027(4) 0.1349(4) 0.144(3) Uani 1 1 d . . .
H5B H 0.4180 0.0419 0.1621 0.172 Uiso 1 1 calc R . .
H5C H 0.2719 0.0129 0.1293 0.172 Uiso 1 1 calc R . .
N6 N 0.3915(8) -0.1243(5) -0.0309(4) 0.118(2) Uani 1 1 d . . .
H6B H 0.3619 -0.1462 0.0194 0.142 Uiso 1 1 calc R . .
H6C H 0.2933 -0.1046 -0.0583 0.142 Uiso 1 1 calc R . .
C1 C 0.9318(6) 0.3110(3) 0.3274(3) 0.0521(11) Uani 1 1 d . . .
C2 C 0.9033(6) 0.2266(3) 0.3380(3) 0.0617(13) Uani 1 1 d . . .
H2A H 0.8626 0.2090 0.3900 0.074 Uiso 1 1 calc R . .
C3 C 0.9342(7) 0.1685(3) 0.2725(3) 0.0661(14) Uani 1 1 d . . .
H3A H 0.9138 0.1117 0.2806 0.079 Uiso 1 1 calc R . .
C4 C 0.9948(7) 0.1923(4) 0.1949(3) 0.0642(14) Uani 1 1 d . . .
C5 C 1.0232(8) 0.2769(4) 0.1850(4) 0.0752(16) Uani 1 1 d . . .
H5A H 1.0649 0.2943 0.1331 0.090 Uiso 1 1 calc R . .
C6 C 0.9915(7) 0.3355(4) 0.2498(4) 0.0692(15) Uani 1 1 d . . .
H6A H 1.0105 0.3925 0.2414 0.083 Uiso 1 1 calc R . .
C7 C 0.5561(8) 0.6905(3) 0.5744(4) 0.0766(16) Uani 1 1 d D . .
H7A H 0.6557 0.6585 0.6036 0.092 Uiso 1 1 calc R . .
H7B H 0.4570 0.6890 0.6110 0.092 Uiso 1 1 calc R . .
C8 C 0.5746(11) 0.7843(4) 0.5640(5) 0.111(2) Uani 1 1 d D . .
H8A H 0.4773 0.8167 0.5334 0.133 Uiso 1 1 calc R . .
H8B H 0.6770 0.7864 0.5299 0.133 Uiso 1 1 calc R . .
C9 C 0.5859(13) 0.8285(5) 0.6467(6) 0.142(3) Uani 1 1 d D . .
H9A H 0.5960 0.8886 0.6362 0.214 Uiso 1 1 calc R . .
H9B H 0.6845 0.7981 0.6764 0.214 Uiso 1 1 calc R . .
H9C H 0.4845 0.8272 0.6805 0.214 Uiso 1 1 calc R . .
C10 C 0.6081(12) 0.4299(8) 0.6930(5) 0.173(5) Uani 1 1 d D . .
H10A H 0.5020 0.4696 0.7085 0.207 Uiso 1 1 calc R . .
H10B H 0.5765 0.3756 0.6756 0.207 Uiso 1 1 calc R . .
C11 C 0.6972(13) 0.4094(8) 0.7688(6) 0.176(4) Uani 1 1 d D . .
H11A H 0.7083 0.4647 0.7938 0.211 Uiso 1 1 calc R . .
H11B H 0.8119 0.3787 0.7535 0.211 Uiso 1 1 calc R . .
C12 C 0.6329(17) 0.3574(10) 0.8353(7) 0.222(6) Uani 1 1 d D . .
H12A H 0.7071 0.3516 0.8830 0.333 Uiso 1 1 calc R . .
H12B H 0.6296 0.3000 0.8142 0.333 Uiso 1 1 calc R . .
H12C H 0.5196 0.3863 0.8526 0.333 Uiso 1 1 calc R . .
C13 C 0.1248(6) 0.1801(3) -0.1856(3) 0.0520(11) Uani 1 1 d . . .
C14 C 0.1662(7) 0.2601(4) -0.1675(3) 0.0655(14) Uani 1 1 d . . .
H14 H 0.1931 0.2717 -0.1123 0.079 Uiso 1 1 calc R . .
C15 C 0.1681(7) 0.3225(4) -0.2302(4) 0.0692(14) Uani 1 1 d . . .
H15 H 0.1959 0.3761 -0.2165 0.083 Uiso 1 1 calc R . .
C16 C 0.1298(6) 0.3080(3) -0.3129(3) 0.0608(13) Uani 1 1 d . . .
C17 C 0.0886(7) 0.2279(4) -0.3301(3) 0.0689(14) Uani 1 1 d . . .
H17 H 0.0620 0.2161 -0.3853 0.083 Uiso 1 1 calc R . .
C18 C 0.0861(6) 0.1650(4) -0.2675(3) 0.0612(13) Uani 1 1 d . . .
H18 H 0.0576 0.1115 -0.2810 0.073 Uiso 1 1 calc R . .
C19 C 0.4108(9) -0.0710(5) 0.1898(4) 0.111(2) Uani 1 1 d D . .
H19A H 0.5335 -0.0930 0.1893 0.133 Uiso 1 1 calc R . .
H19B H 0.3616 -0.1161 0.1634 0.133 Uiso 1 1 calc R . .
C20 C 0.3580(13) -0.0720(6) 0.2776(4) 0.144(3) Uani 1 1 d D . .
H20A H 0.2346 -0.0526 0.2804 0.173 Uiso 1 1 calc R . .
H20B H 0.4067 -0.0282 0.3063 0.173 Uiso 1 1 calc R . .
C21 C 0.3998(14) -0.1538(7) 0.3263(6) 0.183(5) Uani 1 1 d D . .
H21A H 0.3621 -0.1434 0.3843 0.274 Uiso 1 1 calc R . .
H21B H 0.5215 -0.1751 0.3242 0.274 Uiso 1 1 calc R . .
H21C H 0.3436 -0.1969 0.3027 0.274 Uiso 1 1 calc R . .
C22 C 0.4775(12) -0.1944(6) -0.0756(8) 0.166(5) Uani 1 1 d D . .
H22A H 0.5913 -0.2093 -0.0524 0.199 Uiso 1 1 calc R . .
H22B H 0.4913 -0.1731 -0.1332 0.199 Uiso 1 1 calc R . .
C23 C 0.4186(14) -0.2764(7) -0.0827(8) 0.177(5) Uani 1 1 d D . .
H23A H 0.2964 -0.2628 -0.0923 0.213 Uiso 1 1 calc R . .
H23B H 0.4360 -0.3080 -0.0289 0.213 Uiso 1 1 calc R . .
C24 C 0.5014(19) -0.3349(8) -0.1501(10) 0.246(8) Uani 1 1 d D . .
H24A H 0.4569 -0.3882 -0.1485 0.368 Uiso 1 1 calc R . .
H24B H 0.6227 -0.3489 -0.1416 0.368 Uiso 1 1 calc R . .
H24C H 0.4789 -0.3060 -0.2042 0.368 Uiso 1 1 calc R . .
C91 C 0.215(2) 0.0069(10) -0.4641(10) 0.250(6) Uiso 0.50 1 d P A 1
N91 N 0.215(2) 0.0069(10) -0.4641(10) 0.250(6) Uiso 0.50 1 d P A 2
C92 C 0.046(3) 0.0243(14) -0.4896(15) 0.263(9) Uiso 1 1 d . . .
C93 C 0.194(3) -0.4984(14) -0.0407(15) 0.346(11) Uiso 0.50 1 d P . 1
N93 N 0.194(3) -0.4984(14) -0.0407(15) 0.346(11) Uiso 0.50 1 d P . 2
C94 C 0.043(6) -0.487(3) 0.016(3) 0.405(17) Uiso 1 1 d . . .

loop_
_atom_site_aniso_label
_atom_site_aniso_U_11
_atom_site_aniso_U_22
_atom_site_aniso_U_33
_atom_site_aniso_U_23
_atom_site_aniso_U_13
_atom_site_aniso_U_12
Cd1 0.0556(3) 0.0521(3) 0.0581(3) -0.0033(2) -0.0008(2) -0.0125(2)
Cd2 0.0560(3) 0.0637(4) 0.0520(3) 0.0007(2) 0.0014(2) -0.0111(3)
S1 0.0512(7) 0.0610(8) 0.0673(8) -0.0143(6) -0.0026(6) -0.0036(6)
S2 0.0551(8) 0.0845(10) 0.0546(7) 0.0111(7) -0.0079(6) -0.0199(7)
O1 0.056(2) 0.065(2) 0.068(2) -0.0032(17) 0.0077(16) 0.0000(17)
O2 0.113(3) 0.082(3) 0.057(2) -0.007(2) -0.015(2) 0.009(2)
O3 0.063(2) 0.099(3) 0.142(4) -0.060(3) 0.009(2) -0.023(2)
O4 0.059(2) 0.076(2) 0.063(2) 0.0081(18) -0.0133(17) -0.0065(18)
O5 0.057(2) 0.184(5) 0.094(3) 0.053(3) 0.003(2) -0.020(3)
O6 0.157(4) 0.073(3) 0.077(3) 0.007(2) -0.026(3) -0.047(3)
N1 0.122(4) 0.100(4) 0.068(3) -0.033(3) 0.031(3) -0.039(3)
N2 0.127(4) 0.065(3) 0.080(3) -0.006(3) 0.009(3) -0.040(3)
N3 0.105(4) 0.099(4) 0.092(4) 0.014(3) -0.032(3) -0.031(3)
N4 0.108(4) 0.075(3) 0.083(3) 0.021(3) -0.017(3) -0.026(3)
N5 0.208(7) 0.087(4) 0.103(4) 0.033(4) 0.081(5) 0.036(4)
N6 0.104(5) 0.136(6) 0.131(5) -0.042(4) 0.016(4) -0.061(4)
C1 0.043(3) 0.053(3) 0.060(3) -0.005(2) 0.001(2) -0.009(2)
C2 0.066(3) 0.058(3) 0.060(3) -0.003(2) 0.013(2) -0.012(3)
C3 0.073(3) 0.052(3) 0.076(4) -0.010(3) 0.012(3) -0.018(3)
C4 0.059(3) 0.076(4) 0.059(3) -0.013(3) 0.007(2) -0.019(3)
C5 0.090(4) 0.080(4) 0.059(3) 0.001(3) 0.014(3) -0.030(3)
C6 0.077(4) 0.062(3) 0.070(4) 0.000(3) 0.009(3) -0.022(3)
C7 0.068(4) 0.067(4) 0.096(4) -0.018(3) 0.001(3) -0.016(3)
C8 0.147(7) 0.074(5) 0.118(6) -0.020(4) -0.006(5) -0.036(5)
C9 0.155(8) 0.100(6) 0.180(9) -0.046(6) -0.032(7) -0.035(6)
C10 0.124(7) 0.300(15) 0.074(5) 0.001(7) -0.027(5) 0.009(8)
C11 0.157(10) 0.200(12) 0.151(9) 0.025(8) 0.014(8) 0.009(8)
C12 0.223(13) 0.343(19) 0.127(9) 0.076(10) -0.015(9) -0.126(13)
C13 0.043(2) 0.059(3) 0.053(3) 0.002(2) -0.003(2) -0.007(2)
C14 0.065(3) 0.076(4) 0.055(3) -0.009(3) -0.011(2) -0.010(3)
C15 0.078(4) 0.056(3) 0.076(4) -0.009(3) -0.014(3) -0.017(3)
C16 0.049(3) 0.065(3) 0.066(3) 0.004(3) -0.005(2) -0.005(2)
C17 0.078(4) 0.079(4) 0.055(3) 0.000(3) -0.016(3) -0.025(3)
C18 0.068(3) 0.070(3) 0.053(3) -0.001(3) -0.007(2) -0.030(3)
C19 0.088(5) 0.151(7) 0.080(4) 0.020(5) 0.013(4) 0.003(5)
C20 0.198(10) 0.137(8) 0.092(6) 0.011(5) 0.042(6) -0.027(7)
C21 0.184(10) 0.201(11) 0.125(8) 0.067(8) 0.025(7) 0.040(8)
C22 0.126(8) 0.093(6) 0.286(14) -0.055(8) 0.005(8) -0.035(6)
C23 0.160(10) 0.153(10) 0.219(13) -0.063(9) -0.009(9) -0.024(8)
C24 0.255(17) 0.179(13) 0.31(2) -0.079(13) 0.072(15) -0.060(12)

loop_
_atom_type_symbol
_atom_type_description
_atom_type_scat_dispersion_real
_atom_type_scat_dispersion_imag
_atom_type_scat_source
C C 0.0033 0.0016 'International Tables Vol C Tables 4.2.6.8 and 6.1.1.4'
H H 0.0000 0.0000 'International Tables Vol C Tables 4.2.6.8 and 6.1.1.4'
N N 0.0061 0.0033 'International Tables Vol C Tables 4.2.6.8 and 6.1.1.4'
O O 0.0106 0.0060 'International Tables Vol C Tables 4.2.6.8 and 6.1.1.4'
S S 0.1246 0.1234 'International Tables Vol C Tables 4.2.6.8 and 6.1.1.4'
Cd Cd -0.8075 1.2024 'International Tables Vol C Tables 4.2.6.8 and 6.1.1.4'

loop_
_geom_angle_atom_site_label_1
_geom_angle_atom_site_label_2
_geom_angle_atom_site_label_3
_geom_angle
_geom_angle_site_symmetry_1
_geom_angle_site_symmetry_3
_geom_angle_publ_flag
N2 Cd1 N2 180.000(1) . 2_666 ?
N2 Cd1 N3 89.17(19) . 2_666 ?
N2 Cd1 N3 90.83(19) 2_666 2_666 ?
N2 Cd1 N3 90.83(19) . . ?
N2 Cd1 N3 89.17(19) 2_666 . ?
N3 Cd1 N3 180.000(1) 2_666 . ?
N2 Cd1 O1 95.15(15) . . ?
N2 Cd1 O1 84.85(15) 2_666 . ?
N3 Cd1 O1 86.03(17) 2_666 . ?
N3 Cd1 O1 93.97(18) . . ?
N2 Cd1 O1 84.85(15) . 2_666 ?
N2 Cd1 O1 95.15(15) 2_666 2_666 ?
N3 Cd1 O1 93.97(18) 2_666 2_666 ?
N3 Cd1 O1 86.03(18) . 2_666 ?
O1 Cd1 O1 180.000(1) . 2_666 ?
N5 Cd2 N5 180.0(3) 2_655 . ?
N5 Cd2 N6 89.2(3) 2_655 2_655 ?
N5 Cd2 N6 90.8(3) . 2_655 ?
N5 Cd2 N6 90.8(3) 2_655 . ?
N5 Cd2 N6 89.2(3) . . ?
N6 Cd2 N6 180.00(15) 2_655 . ?
N5 Cd2 O4 89.29(19) 2_655 . ?
N5 Cd2 O4 90.71(19) . . ?
N6 Cd2 O4 84.6(2) 2_655 . ?
N6 Cd2 O4 95.4(2) . . ?
N5 Cd2 O4 90.71(19) 2_655 2_655 ?
N5 Cd2 O4 89.29(19) . 2_655 ?
N6 Cd2 O4 95.4(2) 2_655 2_655 ?
N6 Cd2 O4 84.6(2) . 2_655 ?
O4 Cd2 O4 180.0(2) . 2_655 ?
O3 S1 O2 114.2(3) . . ?
O3 S1 O1 110.8(2) . . ?
O2 S1 O1 111.1(2) . . ?
O3 S1 C1 106.8(2) . . ?
O2 S1 C1 105.8(2) . . ?
O1 S1 C1 107.7(2) . . ?
O5 S2 O4 111.6(3) . . ?
O5 S2 O6 113.4(3) . . ?
O4 S2 O6 111.6(3) . . ?
O5 S2 C13 107.0(2) . . ?
O4 S2 C13 106.9(2) . . ?
O6 S2 C13 105.8(2) . . ?
S1 O1 Cd1 128.0(2) . . ?
S2 O4 Cd2 131.7(2) . . ?
C7 N2 Cd1 122.7(4) . . ?
C10 N3 Cd1 120.1(5) . . ?
C19 N5 Cd2 126.8(4) . . ?
C22 N6 Cd2 124.8(5) . . ?
C6 C1 C2 118.6(5) . . ?
C6 C1 S1 120.4(4) . . ?
C2 C1 S1 120.9(4) . . ?
C3 C2 C1 120.5(5) . . ?
C2 C3 C4 121.2(5) . . ?
C3 C4 C5 117.9(5) . . ?
C3 C4 N1 120.4(5) . . ?
C5 C4 N1 121.6(5) . . ?
C6 C5 C4 121.4(5) . . ?
C5 C6 C1 120.5(5) . . ?
N2 C7 C8 116.8(5) . . ?
C7 C8 C9 113.1(6) . . ?
C11 C10 N3 125.7(9) . . ?
C10 C11 C12 120.7(10) . . ?
C18 C13 C14 118.3(5) . . ?
C18 C13 S2 120.3(4) . . ?
C14 C13 S2 121.4(4) . . ?
C15 C14 C13 120.5(5) . . ?
C14 C15 C16 121.8(5) . . ?
N4 C16 C17 120.7(5) . . ?
N4 C16 C15 122.2(5) . . ?
C17 C16 C15 117.1(5) . . ?
C16 C17 C18 121.5(5) . . ?
C13 C18 C17 120.9(5) . . ?
N5 C19 C20 128.1(7) . . ?
C19 C20 C21 119.2(7) . . ?
N6 C22 C23 123.6(9) . . ?
C22 C23 C24 115.6(10) . . ?
C92 C92 C91 131(3) 2_554 . ?
C94 C93 C94 30(3) . 2_545 ?
C94 C94 C93 105(6) 2_545 . ?
C94 C94 C93 45(5) 2_545 2_545 ?
C93 C94 C93 150(3) . 2_545 ?

loop_
_geom_bond_atom_site_label_1
_geom_bond_atom_site_label_2
_geom_bond_distance
_geom_bond_site_symmetry_2
_geom_bond_publ_flag
Cd1 N2 2.312(4) . ?
Cd1 N2 2.312(4) 2_666 ?
Cd1 N3 2.317(5) 2_666 ?
Cd1 N3 2.317(5) . ?
Cd1 O1 2.475(3) . ?
Cd1 O1 2.475(3) 2_666 ?
Cd2 N5 2.292(5) 2_655 ?
Cd2 N5 2.292(5) . ?
Cd2 N6 2.322(6) 2_655 ?
Cd2 N6 2.322(6) . ?
Cd2 O4 2.453(3) . ?
Cd2 O4 2.453(3) 2_655 ?
S1 O3 1.433(4) . ?
S1 O2 1.449(4) . ?
S1 O1 1.455(3) . ?
S1 C1 1.762(5) . ?
S2 O5 1.434(4) . ?
S2 O4 1.444(3) . ?
S2 O6 1.456(4) . ?
S2 C13 1.761(5) . ?
N1 C4 1.388(7) . ?
N2 C7 1.423(7) . ?
N3 C10 1.443(10) . ?
N4 C16 1.369(6) . ?
N5 C19 1.340(8) . ?
N6 C22 1.361(10) . ?
C1 C6 1.374(7) . ?
C1 C2 1.376(7) . ?
C2 C3 1.366(7) . ?
C3 C4 1.374(7) . ?
C4 C5 1.376(8) . ?
C5 C6 1.364(7) . ?
C7 C8 1.494(6) . ?
C8 C9 1.496(7) . ?
C10 C11 1.403(8) . ?
C11 C12 1.452(8) . ?
C13 C18 1.369(6) . ?
C13 C14 1.379(7) . ?
C14 C15 1.371(7) . ?
C15 C16 1.378(7) . ?
C16 C17 1.376(7) . ?
C17 C18 1.376(7) . ?
C19 C20 1.435(7) . ?
C20 C21 1.452(7) . ?
C22 C23 1.444(8) . ?
C23 C24 1.464(8) . ?
C91 C92 1.39(2) . ?
C92 C92 1.21(3) 2_554 ?
C93 C94 1.46(5) . ?
C93 C94 1.98(5) 2_545 ?
C94 C94 1.01(8) 2_545 ?
C94 C93 1.98(5) 2_545 ?

loop_
_geom_hbond_atom_site_label_D
_geom_hbond_atom_site_label_H
_geom_hbond_atom_site_label_A
_geom_hbond_distance_DH
_geom_hbond_distance_HA
_geom_hbond_distance_DA
_geom_hbond_angle_DHA
_geom_hbond_site_symmetry_A
N4 H4B O1 0.86 2.41 3.208(6) 155.3 2_665
N4 H4B O3 0.86 2.64 3.168(7) 121.2 2_665
N4 H4A O2 0.86 2.38 3.095(7) 141.2 1_454
N5 H5C N1 0.90 2.37 3.151(9) 145.5 1_455
N6 H6B O5 0.90 2.52 3.069(7) 120.1 2
N6 H6C O6 0.90 2.43 3.186(9) 142.1 .

loop_
_geom_torsion_atom_site_label_1
_geom_torsion_atom_site_label_2
_geom_torsion_atom_site_label_3
_geom_torsion_atom_site_label_4
_geom_torsion
_geom_torsion_site_symmetry_1
_geom_torsion_site_symmetry_2
_geom_torsion_site_symmetry_3
_geom_torsion_site_symmetry_4
_geom_torsion_publ_flag
O3 S1 O1 Cd1 -108.5(3) . . . . ?
O2 S1 O1 Cd1 19.7(3) . . . . ?
C1 S1 O1 Cd1 135.1(3) . . . . ?
N2 Cd1 O1 S1 113.2(3) . . . . ?
N2 Cd1 O1 S1 -66.8(3) 2_666 . . . ?
N3 Cd1 O1 S1 -158.0(3) 2_666 . . . ?
N3 Cd1 O1 S1 22.0(3) . . . . ?
O1 Cd1 O1 S1 -163(100) 2_666 . . . ?
O5 S2 O4 Cd2 124.2(3) . . . . ?
O6 S2 O4 Cd2 -3.9(4) . . . . ?
C13 S2 O4 Cd2 -119.1(3) . . . . ?
N5 Cd2 O4 S2 65.1(3) 2_655 . . . ?
N5 Cd2 O4 S2 -114.9(3) . . . . ?
N6 Cd2 O4 S2 154.4(3) 2_655 . . . ?
N6 Cd2 O4 S2 -25.6(3) . . . . ?
O4 Cd2 O4 S2 -67(75) 2_655 . . . ?
N2 Cd1 N2 C7 31(100) 2_666 . . . ?
N3 Cd1 N2 C7 146.2(5) 2_666 . . . ?
N3 Cd1 N2 C7 -33.8(5) . . . . ?
O1 Cd1 N2 C7 -127.8(5) . . . . ?
O1 Cd1 N2 C7 52.2(5) 2_666 . . . ?
N2 Cd1 N3 C10 124.9(7) . . . . ?
N2 Cd1 N3 C10 -55.1(7) 2_666 . . . ?
N3 Cd1 N3 C10 -24(100) 2_666 . . . ?
O1 Cd1 N3 C10 -139.9(7) . . . . ?
O1 Cd1 N3 C10 40.1(7) 2_666 . . . ?
N5 Cd2 N5 C19 13(100) 2_655 . . . ?
N6 Cd2 N5 C19 -126.4(8) 2_655 . . . ?
N6 Cd2 N5 C19 53.6(8) . . . . ?
O4 Cd2 N5 C19 148.9(8) . . . . ?
O4 Cd2 N5 C19 -31.1(8) 2_655 . . . ?
N5 Cd2 N6 C22 42.2(9) 2_655 . . . ?
N5 Cd2 N6 C22 -137.8(9) . . . . ?
N6 Cd2 N6 C22 -96(100) 2_655 . . . ?
O4 Cd2 N6 C22 131.5(9) . . . . ?
O4 Cd2 N6 C22 -48.5(9) 2_655 . . . ?
O3 S1 C1 C6 -41.6(5) . . . . ?
O2 S1 C1 C6 -163.7(4) . . . . ?
O1 S1 C1 C6 77.4(5) . . . . ?
O3 S1 C1 C2 137.3(4) . . . . ?
O2 S1 C1 C2 15.2(5) . . . . ?
O1 S1 C1 C2 -103.7(4) . . . . ?
C6 C1 C2 C3 0.2(8) . . . . ?
S1 C1 C2 C3 -178.8(4) . . . . ?
C1 C2 C3 C4 0.2(8) . . . . ?
C2 C3 C4 C5 -0.1(9) . . . . ?
C2 C3 C4 N1 177.2(5) . . . . ?
C3 C4 C5 C6 -0.4(9) . . . . ?
N1 C4 C5 C6 -177.6(6) . . . . ?
C4 C5 C6 C1 0.8(9) . . . . ?
C2 C1 C6 C5 -0.6(8) . . . . ?
S1 C1 C6 C5 178.3(5) . . . . ?
Cd1 N2 C7 C8 -178.3(5) . . . . ?
N2 C7 C8 C9 177.6(7) . . . . ?
Cd1 N3 C10 C11 -178.2(9) . . . . ?
N3 C10 C11 C12 -168.8(11) . . . . ?
O5 S2 C13 C18 -92.9(5) . . . . ?
O4 S2 C13 C18 147.4(4) . . . . ?
O6 S2 C13 C18 28.4(5) . . . . ?
O5 S2 C13 C14 85.4(5) . . . . ?
O4 S2 C13 C14 -34.3(5) . . . . ?
O6 S2 C13 C14 -153.3(4) . . . . ?
C18 C13 C14 C15 0.1(7) . . . . ?
S2 C13 C14 C15 -178.2(4) . . . . ?
C13 C14 C15 C16 -0.3(8) . . . . ?
C14 C15 C16 N4 -178.3(5) . . . . ?
C14 C15 C16 C17 0.3(8) . . . . ?
N4 C16 C17 C18 178.5(5) . . . . ?
C15 C16 C17 C18 -0.1(8) . . . . ?
C14 C13 C18 C17 0.1(7) . . . . ?
S2 C13 C18 C17 178.4(4) . . . . ?
C16 C17 C18 C13 -0.1(8) . . . . ?
Cd2 N5 C19 C20 172.1(8) . . . . ?
N5 C19 C20 C21 -179.3(10) . . . . ?
Cd2 N6 C22 C23 170.0(9) . . . . ?
N6 C22 C23 C24 164.7(13) . . . . ?
C94 C93 C94 C93 0.000(16) 2_545 . . 2_545 ?
